data_2104218
loop_
_publ_author_name
'Ma\/luszy\'nska, H.'
'Czarnecki, P.'
'Fojud, Z.'
'Wasicki, J.'

_publ_section_title
;
 Redetermination of the structure and dielectric properties of
 bis(thiourea) pyridinium iodide -- a new ferroelectric inclusion
 compound
;
_journal_coeditor_code WS5061
_journal_issue 5
_journal_name_full 'Acta Crystallographica Section B'
_journal_page_first 567
_journal_page_last 572
_journal_paper_doi 10.1107/S0108768108018223
_journal_volume 64
_journal_year 2008
_chemical_formula_moiety '2[SC(NH2)2] [C5H6N]+ [I]-'
_chemical_formula_sum 'C7 H14 I N5 S2'
_chemical_formula_weight 359.25
_chemical_name_systematic
;
 bis-thiourea pyridinium iodide
;
_space_group_IT_number 40
_symmetry_cell_setting orthorhombic
_symmetry_space_group_name_Hall 'C -2c 2'
_symmetry_space_group_name_H-M 'C 2 c m'
_atom_sites_solution_hydrogens geom
_atom_sites_solution_primary direct
_atom_sites_solution_secondary difmap
_audit_creation_method SHELXL-97
_cell_angle_alpha 90.00
_cell_angle_beta 90.00
_cell_angle_gamma 90.00
_cell_formula_units_Z 4
_cell_length_a 15.022(3)
_cell_length_b 11.227(2)
_cell_length_c 8.3410(17)
_cell_measurement_reflns_used 23
_cell_measurement_temperature 155.0(2)
_cell_measurement_theta_max 14.5
_cell_measurement_theta_min 7.5
_cell_volume 1406.7(5)
_computing_cell_refinement 'KUMA KM-4'
_computing_data_collection 'KUMA KM-4'
_computing_data_reduction 'KUMA KM-4 Data reduction program'
_computing_publication_material SHELXL-97
_computing_structure_refinement 'SHELXL-97 (Sheldrick, 1997)'
_computing_structure_solution 'SHELXS-97 (Sheldrick, 1990)'
_diffrn_ambient_temperature 155.0(2)
_diffrn_measured_fraction_theta_full 0.888
_diffrn_measured_fraction_theta_max 0.888
_diffrn_measurement_device_type 'KUMA KM-4 diffractometer'
_diffrn_measurement_method 'omega - 2theta'
_diffrn_radiation_monochromator graphite
_diffrn_radiation_source 'fine-focus sealed tube'
_diffrn_radiation_type MoK\alpha
_diffrn_radiation_wavelength 0.71073
_diffrn_reflns_av_R_equivalents 0.0270
_diffrn_reflns_av_sigmaI/netI 0.0320
_diffrn_reflns_limit_h_max 0
_diffrn_reflns_limit_h_min -19
_diffrn_reflns_limit_k_max 14
_diffrn_reflns_limit_k_min -14
_diffrn_reflns_limit_l_max 0
_diffrn_reflns_limit_l_min -11
_diffrn_reflns_number 1960
_diffrn_reflns_theta_full 30.09
_diffrn_reflns_theta_max 30.09
_diffrn_reflns_theta_min 2.26
_diffrn_standards_interval_count 100
_diffrn_standards_number 2
_exptl_absorpt_coefficient_mu 2.554
_exptl_absorpt_correction_T_max 0.62
_exptl_absorpt_correction_T_min 0.55
_exptl_absorpt_correction_type psi-scan
_exptl_absorpt_process_details '(North et al., 1968)'
_exptl_crystal_colour colourless
_exptl_crystal_density_diffrn 1.696
_exptl_crystal_density_method 'not measured'
_exptl_crystal_description needle
_exptl_crystal_F_000 704
_exptl_crystal_size_max 0.6
_exptl_crystal_size_mid 0.1
_exptl_crystal_size_min 0.05
_refine_diff_density_max 0.756
_refine_diff_density_min -0.692
_refine_ls_abs_structure_details 'Flack H D (1983), Acta Cryst. A39, 876-881'
_refine_ls_abs_structure_Flack 0.35(10)
_refine_ls_extinction_method none
_refine_ls_goodness_of_fit_ref 1.014
_refine_ls_hydrogen_treatment constr
_refine_ls_matrix_type full
_refine_ls_number_parameters 104
_refine_ls_number_reflns 1010
_refine_ls_number_restraints 1
_refine_ls_restrained_S_all 1.013
_refine_ls_R_factor_all 0.0288
_refine_ls_R_factor_gt 0.0220
_refine_ls_shift/su_max 0.148
_refine_ls_shift/su_mean 0.030
_refine_ls_structure_factor_coef Fsqd
_refine_ls_weighting_details 'calc w=1/[\s^2^(Fo^2^)+(0.0422P)^2^+0.0000P] where P=(Fo^2^+2Fc^2^)/3'
_refine_ls_weighting_scheme calc
_refine_ls_wR_factor_gt 0.0552
_refine_ls_wR_factor_ref 0.0576
_reflns_number_gt 920
_reflns_number_total 1010
_reflns_threshold_expression >2sigma(I)
_cod_data_source_file ws5061.cif
_cod_data_source_block II
_cod_original_sg_symbol_H-M C2cm
_cod_database_code 2104218

loop_
_symmetry_equiv_pos_as_xyz
'x, y, z'
'x, y, -z+1/2'
'x, -y, z+1/2'
'x, -y, -z'
'x+1/2, y+1/2, z'
'x+1/2, y+1/2, -z+1/2'
'x+1/2, -y+1/2, z+1/2'
'x+1/2, -y+1/2, -z'

loop_
_atom_site_type_symbol
_atom_site_label
_atom_site_fract_x
_atom_site_fract_y
_atom_site_fract_z
_atom_site_U_iso_or_equiv
_atom_site_adp_type
_atom_site_calc_flag
_atom_site_refinement_flags
_atom_site_occupancy
I I1 0.22848(7) 0.40864(2) 0.2500 0.01881(10) Uani d S 1
S S1 0.0145(2) 0.2562(3) 0.2500 0.0452(7) Uani d S 1
S S2 -0.0319(2) -0.2031(3) 0.2500 0.0471(8) Uani d S 1
C C11 -0.0788(7) 0.1692(11) 0.2500 0.032(2) Uani d S 1
C C21 0.0451(8) -0.3145(10) 0.2500 0.029(2) Uani d S 1
N N11 -0.1154(5) 0.1348(7) 0.1139(7) 0.0355(17) Uani d . 1
H H11A -0.0874 0.1592 0.0061 0.043 Uiso d R 1
H H11B -0.1721 0.0833 0.1157 0.043 Uiso d R 1
N N21 0.0771(6) -0.3569(7) 0.1119(7) 0.0367(16) Uani d . 1
H H21A 0.0554 -0.3210 0.0052 0.044 Uiso d R 1
H H21B 0.1234 -0.4246 0.1115 0.044 Uiso d R 1
C C4 0.268(4) -0.119(4) -0.038(7) 0.11(2) Uani d P 0.50
C C1 0.1546(18) -0.026(3) 0.051(3) 0.084(9) Uani d P 0.50
C C3 0.223(4) -0.109(3) -0.006(5) 0.085(14) Uani d P 0.50
C C2 0.172(4) -0.090(3) -0.058(5) 0.094(17) Uani d P 0.50
C C5 0.286(5) -0.068(4) -0.060(7) 0.11(2) Uani d P 0.50
C C6 0.320(3) -0.054(3) 0.028(4) 0.079(9) Uani d P 0.50

loop_
_atom_site_aniso_label
_atom_site_aniso_U_11
_atom_site_aniso_U_22
_atom_site_aniso_U_33
_atom_site_aniso_U_12
_atom_site_aniso_U_13
_atom_site_aniso_U_23
I1 0.01728(15) 0.01789(15) 0.02127(13) -0.0010(3) 0.000 0.000
S1 0.0492(13) 0.0691(16) 0.0174(8) -0.0432(13) 0.000 0.000
S2 0.0621(17) 0.0637(15) 0.0154(7) 0.0471(14) 0.000 0.000
C11 0.027(4) 0.046(6) 0.023(4) -0.023(4) 0.000 0.000
C21 0.042(5) 0.035(4) 0.011(3) 0.014(4) 0.000 0.000
N11 0.043(3) 0.049(4) 0.015(2) -0.034(4) -0.003(2) 0.002(3)
N21 0.048(4) 0.046(4) 0.017(3) 0.023(4) 0.001(3) -0.002(3)
C4 0.15(5) 0.06(2) 0.12(3) 0.07(3) -0.04(3) 0.00(3)
C1 0.071(13) 0.10(2) 0.077(13) -0.041(14) 0.015(9) -0.035(15)
C3 0.11(3) 0.043(13) 0.102(18) -0.054(16) -0.01(2) -0.010(12)
C2 0.13(4) 0.08(3) 0.068(18) -0.04(2) -0.05(2) 0.041(15)
C5 0.16(5) 0.06(2) 0.10(3) 0.09(3) 0.05(3) 0.03(2)
C6 0.079(18) 0.075(17) 0.08(2) 0.030(14) -0.005(14) 0.010(15)

loop_
_atom_type_symbol
_atom_type_description
_atom_type_scat_dispersion_real
_atom_type_scat_dispersion_imag
_atom_type_scat_source
C C 0.0033 0.0016 'International Tables Vol C Tables 4.2.6.8 and 6.1.1.4'
H H 0.0000 0.0000 'International Tables Vol C Tables 4.2.6.8 and 6.1.1.4'
N N 0.0061 0.0033 'International Tables Vol C Tables 4.2.6.8 and 6.1.1.4'
S S 0.1246 0.1234 'International Tables Vol C Tables 4.2.6.8 and 6.1.1.4'
I I -0.4742 1.8119 'International Tables Vol C Tables 4.2.6.8 and 6.1.1.4'

loop_
_geom_angle_atom_site_label_1
_geom_angle_atom_site_label_2
_geom_angle_atom_site_label_3
_geom_angle_site_symmetry_1
_geom_angle_site_symmetry_3
_geom_angle
_geom_angle_publ_flag
N11 C11 N11 . 2 118.8(9) y
N11 C11 S1 . . 120.6(4) y
N11 C11 S1 2 . 120.6(4) y
N21 C21 N21 2 . 119.2(10) y
N21 C21 S2 2 . 120.4(5) y
N21 C21 S2 . . 120.4(5) y
C2 C4 C6 . . 124(5) y
C3 C1 C2 . 4 120(3) y
C1 C3 C5 . . 117(3) y
C4 C2 C1 . 4 113(4) y
C6 C5 C3 4 . 126(4) y
C5 C6 C4 4 . 114(4) y

loop_
_geom_bond_atom_site_label_1
_geom_bond_atom_site_label_2
_geom_bond_site_symmetry_2
_geom_bond_distance
_geom_bond_publ_flag
S1 C11 . 1.708(10) y
S2 C21 . 1.705(11) y
C11 N11 . 1.319(7) y
C11 N11 2 1.319(7) y
C21 N21 2 1.336(7) y
C21 N21 . 1.336(7) y
C4 C2 . 1.49(8) y
C4 C6 . 1.20(7) y
C1 C3 . 1.47(7) y
C1 C2 4 1.33(4) y
C3 C5 . 1.15(10) y
C5 C6 4 1.49(7) y

loop_
_geom_hbond_atom_site_label_D
_geom_hbond_atom_site_label_H
_geom_hbond_atom_site_label_A
_geom_hbond_site_symmetry_A
_geom_hbond_distance_DH
_geom_hbond_distance_HA
_geom_hbond_distance_DA
_geom_hbond_angle_DHA
N11 H11A S2 3_554 1.03 2.34 3.372(7) 175.1
N11 H11B I1 5_445 1.03 2.71 3.638(7) 150.3
N21 H21A S1 3_554 1.03 2.33 3.358(7) 173.9
N21 H21B I1 1_545 1.03 2.71 3.664(8) 154.5
